data_4320631
loop_
_publ_author_name
'Guibin Ma'
'Alireza Molla-Abbassi'
'Mikael Kritikos'
'Andrey Ilyukhin'
'Farideh Jalilehvand'
'Vadim Kessler'
'Mikhail Skripkin'
'Magnus Sandstr\"om'
'Julius Glaser'
'Jan N\"aslund'
'Ingmar Persson'

_publ_section_title
;
 Structure of the Dimethyl Sulfoxide Solvated Thallium(III) Ion in
 Solution and in the Solid State
;
_journal_name_full 'Inorganic Chemistry'
_journal_page_first 6432
_journal_page_last 6438
_journal_paper_doi 10.1021/ic010453k
_journal_volume 40
_journal_year 2001
_chemical_formula_sum 'C12 H36 Cl3 O18 S6 Tl'
_chemical_formula_weight 971.49
_chemical_name_systematic
; 
 ? 
;
_space_group_IT_number 148
_symmetry_cell_setting hexagonal
_symmetry_space_group_name_Hall '-R 3'
_symmetry_space_group_name_H-M 'R -3 :H'
_atom_sites_solution_hydrogens geom
_atom_sites_solution_primary direct
_atom_sites_solution_secondary difmap
_audit_creation_method SHELXL-97
_cell_angle_alpha 90.00
_cell_angle_beta 90.00
_cell_angle_gamma 120.00
_cell_formula_units_Z 3
_cell_length_a 11.8995(9)
_cell_length_b 11.8995(9)
_cell_length_c 20.467(2)
_cell_measurement_reflns_used 5000
_cell_measurement_temperature 150(2)
_cell_measurement_theta_max 28.1
_cell_measurement_theta_min 2.3
_cell_volume 2509.8(4)
_computing_cell_refinement 'IPDS Software, Stoe & Cie (1997)'
_computing_data_collection 'IPDS Software, by Stoe & Cie (1997)'
_computing_data_reduction 'IPDS Software,  Stoe & Cie (1997)'
_computing_molecular_graphics 'PLATON99(Spek, 2000), DIAMOND(Brandeburg,1999)'
_computing_structure_refinement 'SHELXL-97 (Sheldrick, 1997)'
_computing_structure_solution 'SHELXS-97 (Sheldrick, 1990)'
_diffrn_ambient_temperature 150(2)
_diffrn_detector_area_resol_mean 6.7
_diffrn_measured_fraction_theta_full 0.991
_diffrn_measured_fraction_theta_max 0.991
_diffrn_measurement_device_type 'STOE-IPDS diffractometer'
_diffrn_measurement_method 'Area detector'
_diffrn_radiation_monochromator graphite
_diffrn_radiation_source 'fine-focus sealed tube'
_diffrn_radiation_type MoK\a
_diffrn_radiation_wavelength 0.71073
_diffrn_reflns_av_R_equivalents 0.1041
_diffrn_reflns_av_sigmaI/netI 0.0509
_diffrn_reflns_limit_h_max 15
_diffrn_reflns_limit_h_min -15
_diffrn_reflns_limit_k_max 15
_diffrn_reflns_limit_k_min -15
_diffrn_reflns_limit_l_max 26
_diffrn_reflns_limit_l_min -26
_diffrn_reflns_number 8126
_diffrn_reflns_theta_full 28.09
_diffrn_reflns_theta_max 28.09
_diffrn_reflns_theta_min 2.21
_exptl_absorpt_coefficient_mu 5.507
_exptl_absorpt_correction_T_max 0.4055
_exptl_absorpt_correction_T_min 0.2561
_exptl_absorpt_correction_type numerical
_exptl_absorpt_process_details
;The crystal shape and size were optimized
using equivalent reflections with the program X-Shape.
Absorption  correction was made with the program X-Red
;
_exptl_crystal_colour colorless
_exptl_crystal_density_diffrn 1.928
_exptl_crystal_density_method 'not measured'
_exptl_crystal_F_000 1440
_exptl_crystal_size_max 0.34
_exptl_crystal_size_mid 0.30
_exptl_crystal_size_min 0.25
_refine_diff_density_max 1.779
_refine_diff_density_min -3.463
_refine_diff_density_rms 0.206
_refine_ls_extinction_coef 0.0091(4)
_refine_ls_extinction_expression Fc^*^=kFc[1+0.001xFc^2^\l^3^/sin(2\q)]^-1/4^
_refine_ls_extinction_method SHELXL
_refine_ls_goodness_of_fit_ref 1.208
_refine_ls_hydrogen_treatment mixed
_refine_ls_matrix_type full
_refine_ls_number_parameters 71
_refine_ls_number_reflns 1357
_refine_ls_number_restraints 3
_refine_ls_restrained_S_all 1.210
_refine_ls_R_factor_all 0.0338
_refine_ls_R_factor_gt 0.0302
_refine_ls_shift/su_max 0.001
_refine_ls_shift/su_mean 0.000
_refine_ls_structure_factor_coef Fsqd
_refine_ls_weighting_details 'calc w=1/[\s^2^(Fo^2^)+(0.0215P)^2^+37.4307P] where P=(Fo^2^+2Fc^2^)/3'
_refine_ls_weighting_scheme calc
_refine_ls_wR_factor_gt 0.0678
_refine_ls_wR_factor_ref 0.0854
_reflns_number_gt 1322
_reflns_number_total 1357
_reflns_threshold_expression >2sigma(I)
_cod_data_source_file ic010453k_2.cif
_cod_data_source_block 150_K
_cod_depositor_comments
;
The following automatic conversions were performed:

'_symmetry_cell_setting' value 'Hexagonal' changed to 'hexagonal'
according to the built-in table from CIF Core dictionary named
'cif_core.dic' version 2.4.1 from
2010-06-29.

'_exptl_absorpt_correction_type' value 'Numerical'
changed to 'numerical' according to the built-in table from CIF Core
dictionary named 'cif_core.dic' version 2.4.1 from 2010-06-29.

Automatic conversion script
Id: cif_fix_values 1646 2011-03-28 12:23:43Z adriana 
;
_cod_original_cell_volume 2509.9(4)
_cod_original_sg_symbol_H-M 'R -3'
_cod_database_code 4320631

loop_
_symmetry_equiv_pos_as_xyz
'x, y, z'
'-y, x-y, z'
'-x+y, -x, z'
'x+2/3, y+1/3, z+1/3'
'-y+2/3, x-y+1/3, z+1/3'
'-x+y+2/3, -x+1/3, z+1/3'
'x+1/3, y+2/3, z+2/3'
'-y+1/3, x-y+2/3, z+2/3'
'-x+y+1/3, -x+2/3, z+2/3'
'-x, -y, -z'
'y, -x+y, -z'
'x-y, x, -z'
'-x+2/3, -y+1/3, -z+1/3'
'y+2/3, -x+y+1/3, -z+1/3'
'x-y+2/3, x+1/3, -z+1/3'
'-x+1/3, -y+2/3, -z+2/3'
'y+1/3, -x+y+2/3, -z+2/3'
'x-y+1/3, x+2/3, -z+2/3'

loop_
_atom_site_label
_atom_site_type_symbol
_atom_site_fract_x
_atom_site_fract_y
_atom_site_fract_z
_atom_site_U_iso_or_equiv
_atom_site_adp_type
_atom_site_occupancy
_atom_site_symmetry_multiplicity
_atom_site_calc_flag
_atom_site_refinement_flags
_atom_site_disorder_assembly
_atom_site_disorder_group
Tl1 Tl 0.0000 0.0000 0.0000 0.0162(2) Uani 1 6 d S . .
S1 S 0.19362(11) -0.07314(11) 0.08045(8) 0.0268(4) Uani 1 1 d . . .
O1 O -0.0406(3) 0.1379(3) 0.0557(2) 0.0209(8) Uani 1 1 d . . .
C1 C 0.3117(6) -0.0745(7) 0.0275(4) 0.0393(16) Uani 1 1 d . . .
H1A H 0.2766 -0.0967 -0.0169 0.059 Uiso 1 1 calc R . .
H1B H 0.3338 -0.1391 0.0429 0.059 Uiso 1 1 calc R . .
H1C H 0.3899 0.0115 0.0274 0.059 Uiso 1 1 calc R . .
C2 C 0.2899(7) -0.0064(9) 0.1527(3) 0.0457(19) Uani 1 1 d . . .
H2A H 0.3697 0.0739 0.1416 0.069 Uiso 1 1 calc R . .
H2B H 0.3120 -0.0691 0.1710 0.069 Uiso 1 1 calc R . .
H2C H 0.2406 0.0122 0.1850 0.069 Uiso 1 1 calc R . .
Cl1 Cl 0.6667 0.3333 0.08713(13) 0.0254(5) Uani 1 3 d S . .
O2 O 0.5623(5) 0.2133(5) 0.0658(4) 0.0663(19) Uani 1 1 d . . .
O3 O 0.0000 0.0000 -0.1774(5) 0.090(4) Uani 1 3 d S . .
Cl2 Cl 0.3333 -0.3333 0.1919(5) 0.033(2) Uani 0.459(10) 3 d SP . .
O4 O 0.3282(9) -0.2228(9) 0.2151(5) 0.031(2) Uiso 0.440(9) 1 d P . .
O5 O 0.307(4) -0.324(4) 0.1281(16) 0.056(9) Uiso 0.227(9) 1 d P . .

loop_
_atom_site_aniso_label
_atom_site_aniso_U_11
_atom_site_aniso_U_22
_atom_site_aniso_U_33
_atom_site_aniso_U_23
_atom_site_aniso_U_13
_atom_site_aniso_U_12
Tl1 0.0113(2) 0.0113(2) 0.0259(4) 0.000 0.000 0.00567(10)
S1 0.0163(5) 0.0181(5) 0.0438(11) 0.0097(5) -0.0030(5) 0.0071(4)
O1 0.0150(14) 0.0127(14) 0.033(2) -0.0046(14) 0.0005(14) 0.0055(12)
C1 0.037(3) 0.049(4) 0.046(4) -0.022(3) -0.014(3) 0.033(3)
C2 0.039(3) 0.092(6) 0.018(4) 0.011(4) -0.002(3) 0.042(4)
Cl1 0.0188(6) 0.0188(6) 0.0388(15) 0.000 0.000 0.0094(3)
O2 0.035(3) 0.029(2) 0.119(6) -0.008(3) -0.020(3) 0.005(2)
O3 0.124(7) 0.124(7) 0.021(6) 0.000 0.000 0.062(3)
Cl2 0.0184(16) 0.0184(16) 0.064(6) 0.000 0.000 0.0092(8)

loop_
_atom_type_symbol
_atom_type_description
_atom_type_scat_dispersion_real
_atom_type_scat_dispersion_imag
_atom_type_scat_source
Tl Tl -2.8358 9.6688 'International Tables Vol C Tables 4.2.6.8 and 6.1.1.4'
S S 0.1246 0.1234 'International Tables Vol C Tables 4.2.6.8 and 6.1.1.4'
Cl Cl 0.1484 0.1585 'International Tables Vol C Tables 4.2.6.8 and 6.1.1.4'
O O 0.0106 0.0060 'International Tables Vol C Tables 4.2.6.8 and 6.1.1.4'
C C 0.0033 0.0016 'International Tables Vol C Tables 4.2.6.8 and 6.1.1.4'
H H 0.0000 0.0000 'International Tables Vol C Tables 4.2.6.8 and 6.1.1.4'

loop_
_geom_angle_atom_site_label_1
_geom_angle_atom_site_label_2
_geom_angle_atom_site_label_3
_geom_angle
_geom_angle_site_symmetry_1
_geom_angle_site_symmetry_3
_geom_angle_publ_flag
O1 Tl1 O1 96.39(13) 12 10 ?
O1 Tl1 O1 96.39(13) 12 11 ?
O1 Tl1 O1 96.39(13) 10 11 ?
O1 Tl1 O1 180.0(3) 12 3 ?
O1 Tl1 O1 83.61(13) 10 3 ?
O1 Tl1 O1 83.61(13) 11 3 ?
O1 Tl1 O1 83.61(13) 12 . ?
O1 Tl1 O1 180.0(2) 10 . ?
O1 Tl1 O1 83.61(13) 11 . ?
O1 Tl1 O1 96.39(13) 3 . ?
O1 Tl1 O1 83.61(13) 12 2 ?
O1 Tl1 O1 83.61(13) 10 2 ?
O1 Tl1 O1 180.0(2) 11 2 ?
O1 Tl1 O1 96.39(13) 3 2 ?
O1 Tl1 O1 96.39(13) . 2 ?
O1 S1 C1 104.4(3) 3 . ?
O1 S1 C2 102.2(3) 3 . ?
C1 S1 C2 100.0(3) . . ?
S1 O1 Tl1 119.57(18) 2 . ?
O3 Cl1 O2 108.0(3) 4 2_655 ?
O3 Cl1 O2 108.0(3) 4 . ?
O2 Cl1 O2 110.9(3) 2_655 . ?
O3 Cl1 O2 108.0(3) 4 3_665 ?
O2 Cl1 O2 110.9(3) 2_655 3_665 ?
O2 Cl1 O2 110.9(3) . 3_665 ?
O5 Cl2 O5 90(7) 13_545 15_445 ?
O5 Cl2 O5 90(7) 13_545 14 ?
O5 Cl2 O5 90(7) 15_445 14 ?
O5 Cl2 Cl2 125(5) 13_545 13_545 ?
O5 Cl2 Cl2 125(5) 15_445 13_545 ?
O5 Cl2 Cl2 125(5) 14 13_545 ?
O5 Cl2 O5 142(4) 13_545 . ?
O5 Cl2 O5 116(6) 15_445 . ?
O5 Cl2 O5 116(6) 14 . ?
Cl2 Cl2 O5 16.5(14) 13_545 . ?
O5 Cl2 O5 116(6) 13_545 3_655 ?
O5 Cl2 O5 142(4) 15_445 3_655 ?
O5 Cl2 O5 116(6) 14 3_655 ?
Cl2 Cl2 O5 16.5(14) 13_545 3_655 ?
O5 Cl2 O5 28(2) . 3_655 ?
O5 Cl2 O5 116(6) 13_545 2_545 ?
O5 Cl2 O5 116(6) 15_445 2_545 ?
O5 Cl2 O5 142(4) 14 2_545 ?
Cl2 Cl2 O5 16.5(14) 13_545 2_545 ?
O5 Cl2 O5 28(2) . 2_545 ?
O5 Cl2 O5 28(2) 3_655 2_545 ?
O5 Cl2 O4 111(5) 13_545 . ?
O5 Cl2 O4 89(5) 15_445 . ?
O5 Cl2 O4 22(5) 14 . ?
Cl2 Cl2 O4 109.4(6) 13_545 . ?
O5 Cl2 O4 97.2(18) . . ?
O5 Cl2 O4 105(2) 3_655 . ?
O5 Cl2 O4 125.1(13) 2_545 . ?
O5 Cl2 O4 89(5) 13_545 2_545 ?
O5 Cl2 O4 22(5) 15_445 2_545 ?
O5 Cl2 O4 111(5) 14 2_545 ?
Cl2 Cl2 O4 109.4(6) 13_545 2_545 ?
O5 Cl2 O4 105(2) . 2_545 ?
O5 Cl2 O4 125.1(13) 3_655 2_545 ?
O5 Cl2 O4 97.2(18) 2_545 2_545 ?
O4 Cl2 O4 109.5(6) . 2_545 ?
O5 Cl2 O4 22(5) 13_545 3_655 ?
O5 Cl2 O4 111(5) 15_445 3_655 ?
O5 Cl2 O4 89(5) 14 3_655 ?
Cl2 Cl2 O4 109.4(6) 13_545 3_655 ?
O5 Cl2 O4 125.1(13) . 3_655 ?
O5 Cl2 O4 97.2(18) 3_655 3_655 ?
O5 Cl2 O4 105(2) 2_545 3_655 ?
O4 Cl2 O4 109.5(6) . 3_655 ?
O4 Cl2 O4 109.5(6) 2_545 3_655 ?
O5 Cl2 O4 92(5) 13_545 13_545 ?
O5 Cl2 O4 108(5) 15_445 13_545 ?
O5 Cl2 O4 162(5) 14 13_545 ?
Cl2 Cl2 O4 41.8(3) 13_545 13_545 ?
O5 Cl2 O4 54.7(15) . 13_545 ?
O5 Cl2 O4 47.9(18) 3_655 13_545 ?
O5 Cl2 O4 26.3(16) 2_545 13_545 ?
O4 Cl2 O4 151.2(6) . 13_545 ?
O4 Cl2 O4 86.2(5) 2_545 13_545 ?
O4 Cl2 O4 86.2(5) 3_655 13_545 ?
O5 Cl2 O4 108(5) 13_545 14 ?
O5 Cl2 O4 162(5) 15_445 14 ?
O5 Cl2 O4 92(5) 14 14 ?
Cl2 Cl2 O4 41.8(3) 13_545 14 ?
O5 Cl2 O4 47.9(18) . 14 ?
O5 Cl2 O4 26.3(16) 3_655 14 ?
O5 Cl2 O4 54.7(15) 2_545 14 ?
O4 Cl2 O4 86.2(5) . 14 ?
O4 Cl2 O4 151.2(6) 2_545 14 ?
O4 Cl2 O4 86.2(5) 3_655 14 ?
O4 Cl2 O4 70.5(5) 13_545 14 ?
O5 O4 Cl2 10(2) 14 . ?
O5 O4 O5 21(3) 14 15_445 ?
Cl2 O4 O5 18.4(12) . 15_445 ?
O5 O4 O5 5(2) 14 13_545 ?
Cl2 O4 O5 15.4(12) . 13_545 ?
O5 O4 O5 23.7(18) 15_445 13_545 ?
O5 O4 Cl2 37.0(19) 14 13_545 ?
Cl2 O4 Cl2 28.8(6) . 13_545 ?
O5 O4 Cl2 42.3(11) 15_445 13_545 ?
O5 O4 Cl2 42.0(10) 13_545 13_545 ?
Cl2 O5 O5 45(4) 13_545 3_655 ?
Cl2 O5 O5 45(4) 13_545 2_545 ?
O5 O5 O5 60.00(3) 3_655 2_545 ?
Cl2 O5 O4 149(7) 13_545 15_445 ?
O5 O5 O4 166(5) 3_655 15_445 ?
O5 O5 O4 126(9) 2_545 15_445 ?
Cl2 O5 Cl2 38(4) 13_545 . ?
O5 O5 Cl2 75.8(12) 3_655 . ?
O5 O5 Cl2 75.8(12) 2_545 . ?
O4 O5 Cl2 117(3) 15_445 . ?
Cl2 O5 O4 72(5) 13_545 14 ?
O5 O5 O4 33(6) 3_655 14 ?
O5 O5 O4 92(6) 2_545 14 ?
O4 O5 O4 137(3) 15_445 14 ?
Cl2 O5 O4 90(2) . 14 ?
Cl2 O5 O5 49(4) 13_545 15_445 ?
O5 O5 O5 90.001(7) 3_655 15_445 ?
O5 O5 O5 78.1(11) 2_545 15_445 ?
O4 O5 O5 103(3) 15_445 15_445 ?
Cl2 O5 O5 15.2(13) . 15_445 ?
O4 O5 O5 105(2) 14 15_445 ?
Cl2 O5 O5 49(4) 13_545 14 ?
O5 O5 O5 78.1(11) 3_655 14 ?
O5 O5 O5 90.002(2) 2_545 14 ?
O4 O5 O5 112(3) 15_445 14 ?
Cl2 O5 O5 15.2(13) . 14 ?
O4 O5 O5 84.0(14) 14 14 ?
O5 O5 O5 24(2) 15_445 14 ?
Cl2 O5 O4 53(4) 13_545 13_545 ?
O5 O5 O4 64(5) 3_655 13_545 ?
O5 O5 O4 8(3) 2_545 13_545 ?
O4 O5 O4 120(3) 15_445 13_545 ?
Cl2 O5 O4 83.3(17) . 13_545 ?
O4 O5 O4 95.0(18) 14 13_545 ?
O5 O5 O4 84.6(13) 15_445 13_545 ?
O5 O5 O4 97.8(18) 14 13_545 ?
Cl2 O5 O5 29(3) 13_545 13_545 ?
O5 O5 O5 67.7(19) 3_655 13_545 ?
O5 O5 O5 67.7(19) 2_545 13_545 ?
O4 O5 O5 125(4) 15_445 13_545 ?
Cl2 O5 O5 9.6(10) . 13_545 ?
O4 O5 O5 85(3) 14 13_545 ?
O5 O5 O5 22.3(19) 15_445 13_545 ?
O5 O5 O5 22.3(19) 14 13_545 ?
O4 O5 O5 75(2) 13_545 13_545 ?

loop_
_geom_bond_atom_site_label_1
_geom_bond_atom_site_label_2
_geom_bond_distance
_geom_bond_site_symmetry_2
_geom_bond_publ_flag
Tl1 O1 2.240(3) 12 ?
Tl1 O1 2.240(3) 10 ?
Tl1 O1 2.240(3) 11 ?
Tl1 O1 2.240(3) 3 ?
Tl1 O1 2.240(3) . ?
Tl1 O1 2.240(3) 2 ?
S1 O1 1.537(3) 3 ?
S1 C1 1.781(7) . ?
S1 C2 1.795(7) . ?
O1 S1 1.537(3) 2 ?
Cl1 O3 1.408(11) 4 ?
Cl1 O2 1.413(5) 2_655 ?
Cl1 O2 1.413(5) . ?
Cl1 O2 1.413(5) 3_665 ?
O3 Cl1 1.408(11) 7_444 ?
Cl2 O5 0.47(3) 13_545 ?
Cl2 O5 0.47(3) 15_445 ?
Cl2 O5 0.47(3) 14 ?
Cl2 Cl2 1.03(2) 13_545 ?
Cl2 O5 1.36(3) . ?
Cl2 O5 1.36(3) 3_655 ?
Cl2 O5 1.36(3) 2_545 ?
Cl2 O4 1.428(10) . ?
Cl2 O4 1.428(10) 2_545 ?
Cl2 O4 1.428(10) 3_655 ?
Cl2 O4 2.021(14) 13_545 ?
Cl2 O4 2.021(14) 14 ?
O4 O5 1.00(3) 14 ?
O4 O5 1.50(4) 15_445 ?
O4 O5 1.66(4) 13_545 ?
O4 Cl2 2.021(14) 13_545 ?
O5 Cl2 0.47(3) 13_545 ?
O5 O5 0.67(6) 3_655 ?
O5 O5 0.67(6) 2_545 ?
O5 O4 1.00(3) 15_445 ?
O5 O4 1.50(4) 14 ?
O5 O5 1.63(6) 15_445 ?
O5 O5 1.63(6) 14 ?
O5 O4 1.66(4) 13_545 ?
O5 O5 1.76(6) 13_545 ?
